data_7040155
loop_
_publ_author_name
'Cho, Yae In'
'Ward, Meredith L.'
'Rose, Michael J.'

_publ_section_title
;
 Substituent effects of N4 Schiff base ligands on the formation of
 fluoride-bridged dicobalt(ii) complexes via B-F abstraction: structures
 and magnetism.
;
_journal_issue 34
_journal_name_full 'Dalton transactions (Cambridge, England : 2003)'
_journal_page_first 13466
_journal_page_last 13476
_journal_paper_doi 10.1039/c6dt02104b
_journal_volume 45
_journal_year 2016
_chemical_formula_sum 'C27 H22 B Cl2 Co F5 N4'
_chemical_formula_weight 638.12
_space_group_crystal_system orthorhombic
_space_group_IT_number 18
_space_group_name_Hall 'P 2 2ab'
_space_group_name_H-M_alt 'P 21 21 2'
_symmetry_space_group_name_Hall 'P 2 2ab'
_symmetry_space_group_name_H-M 'P 21 21 2'
_atom_sites_solution_hydrogens geom
_audit_creation_method SHELXL-2014/7
_audit_update_record
;
2016-07-25 deposited with the CCDC.
2016-08-01 downloaded from the CCDC.
;
_cell_angle_alpha 90
_cell_angle_beta 90
_cell_angle_gamma 90
_cell_formula_units_Z 4
_cell_length_a 14.8605(15)
_cell_length_b 21.329(2)
_cell_length_c 8.3041(10)
_cell_measurement_reflns_used 8458
_cell_measurement_temperature 293(2)
_cell_measurement_theta_max 27.4854
_cell_measurement_theta_min 1.6701
_cell_volume 2632.1(5)
_computing_cell_refinement 'CrystalClear (Rigaku Inc., 2008)'
_computing_data_collection 'CrystalClear (Rigaku Inc., 2008)'
_computing_data_reduction 'CrystalClear (Rigaku Inc., 2008)'
_computing_molecular_graphics 'XP SHELXTL/PC, Bruker AXS, Inc.'
_computing_publication_material 'SHELXTL/PC, Bruker AXS, Inc.'
_computing_structure_refinement 'SHELXL-2014/7 (Sheldrick, 2014)'
_computing_structure_solution 'Palatinus, L. and Chapuis, G. (2007).  Superflip.  J. Appl. Cryst. 40, 786-790.'
_diffrn_ambient_temperature 293(2)
_diffrn_measured_fraction_theta_full 0.996
_diffrn_measured_fraction_theta_max 0.997
_diffrn_measurement_device_type 'Rigaku AFC-12 with Saturn 724+ CCD'
_diffrn_radiation_type MoK\a
_diffrn_radiation_wavelength 0.71073
_diffrn_reflns_av_R_equivalents 0.1062
_diffrn_reflns_av_unetI/netI 0.0712
_diffrn_reflns_Laue_measured_fraction_full 0.996
_diffrn_reflns_Laue_measured_fraction_max 0.997
_diffrn_reflns_limit_h_max 19
_diffrn_reflns_limit_h_min -19
_diffrn_reflns_limit_k_max 27
_diffrn_reflns_limit_k_min -27
_diffrn_reflns_limit_l_max 10
_diffrn_reflns_limit_l_min -10
_diffrn_reflns_number 47148
_diffrn_reflns_point_group_measured_fraction_full 0.998
_diffrn_reflns_point_group_measured_fraction_max 0.998
_diffrn_reflns_theta_full 25.242
_diffrn_reflns_theta_max 27.483
_diffrn_reflns_theta_min 3.109
_diffrn_source 'sealed fine focus tube'
_exptl_absorpt_coefficient_mu 0.917
_exptl_crystal_colour 'reddish pink'
_exptl_crystal_density_diffrn 1.610
_exptl_crystal_description parallelipipes
_exptl_crystal_F_000 1292
_exptl_crystal_size_max 0.1500
_exptl_crystal_size_mid 0.0800
_exptl_crystal_size_min 0.0700
_refine_diff_density_max 0.765
_refine_diff_density_min -0.464
_refine_diff_density_rms 0.098
_refine_ls_abs_structure_details
;
 Refined as an inversion twin.
;
_refine_ls_abs_structure_Flack 0.51(3)
_refine_ls_extinction_method none
_refine_ls_goodness_of_fit_ref 1.098
_refine_ls_hydrogen_treatment constr
_refine_ls_matrix_type full
_refine_ls_number_parameters 363
_refine_ls_number_reflns 6026
_refine_ls_number_restraints 246
_refine_ls_restrained_S_all 1.080
_refine_ls_R_factor_all 0.0779
_refine_ls_R_factor_gt 0.0643
_refine_ls_shift/su_max 0.000
_refine_ls_shift/su_mean 0.000
_refine_ls_structure_factor_coef Fsqd
_refine_ls_weighting_details 'w=1/[\s^2^(Fo^2^)+(0.0336P)^2^+5.5519P] where P=(Fo^2^+2Fc^2^)/3'
_refine_ls_weighting_scheme calc
_refine_ls_wR_factor_gt 0.1162
_refine_ls_wR_factor_ref 0.1212
_reflns_Friedel_coverage 0.770
_reflns_Friedel_fraction_full 1.000
_reflns_Friedel_fraction_max 1.000
_reflns_number_gt 5184
_reflns_number_total 6026
_reflns_threshold_expression 'I > 2\s(I)'
_cod_data_source_file c6dt02104b2.cif
_cod_data_source_block 2
_cod_depositor_comments 'Adding full bibliography for 7040154--7040158.cif.'
_cod_database_code 7040155
_shelx_shelxl_version_number 2014/7
_shelx_space_group_comment
;
The symmetry employed for this shelxl refinement is uniquely defined
by the following loop, which should always be used as a source of
symmetry information in preference to the above space-group names.
They are only intended as comments.
;

loop_
_space_group_symop_operation_xyz
'x, y, z'
'-x, -y, z'
'x+1/2, -y+1/2, -z'
'-x+1/2, y+1/2, -z'

loop_
_atom_site_label
_atom_site_type_symbol
_atom_site_fract_x
_atom_site_fract_y
_atom_site_fract_z
_atom_site_U_iso_or_equiv
_atom_site_adp_type
_atom_site_occupancy
_atom_site_site_symmetry_order
_atom_site_calc_flag
_atom_site_refinement_flags_posn
_atom_site_refinement_flags_adp
_atom_site_refinement_flags_occupancy
C1 C 0.3067(5) -0.0592(3) 0.4595(8) 0.0229(14) Uani 1 1 d . U .
C2 C 0.2175(4) -0.0413(3) 0.4815(8) 0.0247(14) Uani 1 1 d . U .
H20 H 0.1713 -0.0630 0.4305 0.030 Uiso 1 1 calc R U .
C3 C 0.3758(4) -0.0282(3) 0.5366(9) 0.0238(14) Uani 1 1 d . U .
H1 H 0.4349 -0.0419 0.5251 0.029 Uiso 1 1 calc R U .
C4 C 0.1985(4) 0.0094(3) 0.5808(8) 0.0202(15) Uani 1 1 d . U .
H13 H 0.1390 0.0204 0.6010 0.024 Uiso 1 1 calc R U .
C5 C 0.3563(4) 0.0238(3) 0.6315(8) 0.0219(15) Uani 1 1 d . U .
H5 H 0.4027 0.0452 0.6827 0.026 Uiso 1 1 calc R U .
C6 C 0.2678(4) 0.0439(3) 0.6504(7) 0.0179(13) Uani 1 1 d . U .
C7 C 0.2477(4) 0.1039(3) 0.7317(7) 0.0156(13) Uani 1 1 d . U .
C8 C 0.3060(5) 0.1547(3) 0.7109(8) 0.0222(15) Uani 1 1 d . U .
H31 H 0.3603 0.1490 0.6571 0.027 Uiso 1 1 calc R U .
C9 C 0.2840(5) 0.2127(3) 0.7692(9) 0.0242(15) Uani 1 1 d . U .
H22 H 0.3229 0.2465 0.7554 0.029 Uiso 1 1 calc R U .
C10 C 0.2028(4) 0.2202(3) 0.8491(8) 0.0210(14) Uani 1 1 d . U .
H7 H 0.1846 0.2594 0.8864 0.025 Uiso 1 1 calc R U .
C11 C 0.1496(4) 0.1678(3) 0.8714(8) 0.0160(13) Uani 1 1 d . U .
C12 C 0.0652(4) 0.1744(3) 0.9608(8) 0.0172(13) Uani 1 1 d . U .
H10 H 0.0437 0.2142 0.9856 0.021 Uiso 1 1 calc R U .
C13 C -0.0640(4) 0.1370(3) 1.0928(8) 0.0166(13) Uani 1 1 d . U .
H12A H -0.0567 0.1724 1.1650 0.020 Uiso 1 1 calc R U .
H12B H -0.0780 0.1003 1.1573 0.020 Uiso 1 1 calc R U .
C14 C -0.1412(4) 0.1499(3) 0.9779(8) 0.0177(13) Uani 1 1 d . U .
H4A H -0.1294 0.1888 0.9212 0.021 Uiso 1 1 calc R U .
H4B H -0.1960 0.1554 1.0397 0.021 Uiso 1 1 calc R U .
C15 C 0.0213(5) 0.1998(3) 1.5005(9) 0.0296(17) Uani 1 1 d . U .
C16 C 0.0899(6) 0.2355(3) 1.4355(8) 0.0341(17) Uani 1 1 d . U .
H23 H 0.0918 0.2786 1.4515 0.041 Uiso 1 1 calc R U .
C17 C 0.0156(4) 0.1364(3) 1.4734(9) 0.0244(15) Uani 1 1 d . U .
H15 H -0.0309 0.1131 1.5184 0.029 Uiso 1 1 calc R U .
C18 C 0.1555(5) 0.2058(3) 1.3466(9) 0.0279(16) Uani 1 1 d . U .
H21 H 0.2029 0.2292 1.3051 0.034 Uiso 1 1 calc R U .
C19 C 0.0801(5) 0.1075(3) 1.3782(8) 0.0220(14) Uani 1 1 d . U .
H3 H 0.0749 0.0650 1.3548 0.026 Uiso 1 1 calc R U .
C20 C 0.1525(4) 0.1413(3) 1.3173(8) 0.0203(14) Uani 1 1 d . U .
C21 C 0.2264(4) 0.1086(3) 1.2339(8) 0.0160(13) Uani 1 1 d . U .
C22 C 0.3154(4) 0.1273(3) 1.2646(8) 0.0220(15) Uani 1 1 d . U .
H32 H 0.3266 0.1624 1.3278 0.026 Uiso 1 1 calc R U .
C23 C 0.3866(5) 0.0933(3) 1.2008(9) 0.0273(17) Uani 1 1 d . U .
H33 H 0.4458 0.1059 1.2178 0.033 Uiso 1 1 calc R U .
C24 C 0.3672(4) 0.0402(3) 1.1110(8) 0.0220(14) Uani 1 1 d . U .
H11 H 0.4131 0.0150 1.0709 0.026 Uiso 1 1 calc R U .
C25 C 0.2785(4) 0.0256(3) 1.0827(7) 0.0156(13) Uani 1 1 d . U .
C26 C 0.2549(4) -0.0298(3) 0.9872(8) 0.0165(13) Uani 1 1 d . U .
H34 H 0.2992 -0.0590 0.9616 0.020 Uiso 1 1 calc R U .
C27 C 0.1557(4) -0.0979(3) 0.8552(8) 0.0171(14) Uani 1 1 d . U .
H17A H 0.2057 -0.1086 0.7853 0.021 Uiso 1 1 calc R U .
H17B H 0.1023 -0.0933 0.7891 0.021 Uiso 1 1 calc R U .
B1 B 0.5470(5) 0.1447(4) 0.8703(11) 0.0229(17) Uani 1 1 d . U .
N1 N 0.1702(3) 0.1096(2) 0.8170(6) 0.0138(11) Uani 1 1 d . U .
N2 N 0.0209(3) 0.1262(2) 1.0048(6) 0.0133(11) Uani 1 1 d . U .
N3 N 0.2081(3) 0.0601(2) 1.1376(6) 0.0134(11) Uani 1 1 d . U .
N4 N 0.1748(3) -0.0385(2) 0.9389(6) 0.0147(10) Uani 1 1 d . U .
F1 F 0.0000 0.0000 1.1334(6) 0.0135(11) Uani 1 2 d S TU P
F2 F 0.0000 0.0000 0.8130(6) 0.0141(11) Uani 1 2 d S TU P
F3 F 0.5406(3) 0.08612(18) 0.9416(6) 0.0369(11) Uani 1 1 d . U .
F4 F 0.5205(3) 0.1393(2) 0.7099(6) 0.0375(11) Uani 1 1 d . U .
F5 F 0.6358(3) 0.1660(2) 0.8772(6) 0.0365(11) Uani 1 1 d . U .
F6 F 0.4909(3) 0.18722(18) 0.9458(6) 0.0384(11) Uani 1 1 d . U .
Cl1 Cl 0.33099(13) -0.12190(8) 0.3319(2) 0.0334(5) Uani 1 1 d . U .
Cl2 Cl -0.06061(17) 0.23646(11) 1.6166(3) 0.0529(7) Uani 1 1 d . U .
Co1 Co 0.08832(5) 0.03917(4) 0.97274(10) 0.01342(19) Uani 1 1 d . U .

loop_
_atom_site_aniso_label
_atom_site_aniso_U_11
_atom_site_aniso_U_22
_atom_site_aniso_U_33
_atom_site_aniso_U_23
_atom_site_aniso_U_13
_atom_site_aniso_U_12
C1 0.030(4) 0.021(3) 0.018(3) 0.001(3) 0.002(3) 0.004(3)
C2 0.025(3) 0.026(3) 0.023(3) 0.004(3) 0.000(3) -0.001(3)
C3 0.019(3) 0.024(3) 0.029(4) 0.004(3) 0.002(3) 0.008(3)
C4 0.014(3) 0.022(4) 0.025(4) 0.004(3) 0.001(3) 0.001(3)
C5 0.016(3) 0.025(4) 0.025(4) -0.001(3) 0.004(3) 0.001(3)
C6 0.014(3) 0.021(3) 0.019(3) 0.003(3) 0.002(2) 0.000(3)
C7 0.015(3) 0.014(3) 0.017(3) 0.000(3) -0.003(2) 0.001(2)
C8 0.015(3) 0.025(4) 0.027(4) -0.002(3) 0.006(3) -0.004(3)
C9 0.021(3) 0.017(3) 0.034(4) 0.001(3) 0.002(3) -0.005(3)
C10 0.020(3) 0.016(3) 0.028(4) 0.000(3) -0.001(3) -0.001(3)
C11 0.013(3) 0.011(3) 0.024(3) 0.002(3) -0.005(3) -0.002(2)
C12 0.014(3) 0.014(3) 0.024(3) -0.003(3) -0.002(3) 0.000(2)
C13 0.012(3) 0.014(3) 0.024(3) -0.004(2) 0.002(2) -0.003(2)
C14 0.011(3) 0.012(3) 0.030(3) 0.001(3) 0.005(3) 0.003(2)
C15 0.031(4) 0.036(4) 0.022(4) -0.002(3) -0.003(3) 0.017(3)
C16 0.052(5) 0.022(3) 0.029(4) -0.004(3) -0.007(4) 0.011(4)
C17 0.017(3) 0.035(4) 0.021(3) 0.002(3) 0.005(3) 0.007(3)
C18 0.031(4) 0.024(4) 0.028(4) 0.002(3) -0.007(3) -0.001(3)
C19 0.023(3) 0.021(3) 0.023(3) 0.000(3) -0.003(3) 0.003(3)
C20 0.022(3) 0.018(3) 0.020(3) 0.000(3) -0.005(3) 0.000(3)
C21 0.016(3) 0.011(3) 0.021(3) 0.003(3) -0.002(3) -0.004(2)
C22 0.021(3) 0.023(3) 0.023(3) -0.003(3) 0.000(3) -0.009(3)
C23 0.017(3) 0.031(4) 0.034(4) 0.000(3) -0.001(3) -0.007(3)
C24 0.016(3) 0.026(3) 0.024(3) 0.001(3) 0.002(3) 0.006(3)
C25 0.014(3) 0.014(3) 0.018(3) 0.004(2) 0.002(2) 0.003(2)
C26 0.015(3) 0.014(3) 0.021(3) 0.003(3) 0.002(2) 0.003(2)
C27 0.015(3) 0.014(3) 0.022(3) -0.003(3) 0.001(3) 0.003(2)
B1 0.011(3) 0.019(4) 0.038(5) 0.001(3) 0.003(3) 0.000(3)
N1 0.011(3) 0.013(3) 0.018(3) 0.002(2) 0.002(2) 0.001(2)
N2 0.010(2) 0.014(2) 0.017(3) -0.001(2) -0.001(2) 0.0009(18)
N3 0.012(2) 0.014(3) 0.014(3) 0.000(2) -0.002(2) -0.001(2)
N4 0.012(2) 0.013(2) 0.018(3) 0.006(2) 0.0027(19) 0.003(2)
F1 0.006(2) 0.015(3) 0.020(3) 0.000 0.000 0.0031(19)
F2 0.010(2) 0.014(2) 0.019(3) 0.000 0.000 -0.0010(19)
F3 0.024(2) 0.021(2) 0.066(3) 0.009(2) 0.006(2) 0.0010(17)
F4 0.029(2) 0.039(3) 0.045(3) -0.002(2) -0.004(2) -0.007(2)
F5 0.015(2) 0.033(2) 0.062(3) 0.010(2) -0.010(2) -0.0088(18)
F6 0.029(2) 0.023(2) 0.063(3) -0.012(2) 0.004(2) 0.0007(17)
Cl1 0.0412(11) 0.0251(9) 0.0339(10) -0.0080(8) -0.0003(8) 0.0097(8)
Cl2 0.0688(16) 0.0504(13) 0.0395(12) 0.0032(10) 0.0193(11) 0.0366(12)
Co1 0.0084(3) 0.0107(4) 0.0212(4) -0.0004(4) 0.0004(3) 0.0008(3)

loop_
_atom_type_symbol
_atom_type_description
_atom_type_scat_dispersion_real
_atom_type_scat_dispersion_imag
_atom_type_scat_source
C C 0.0033 0.0016 'International Tables Vol C Tables 4.2.6.8 and 6.1.1.4'
H H 0.0000 0.0000 'International Tables Vol C Tables 4.2.6.8 and 6.1.1.4'
B B 0.0013 0.0007 'International Tables Vol C Tables 4.2.6.8 and 6.1.1.4'
N N 0.0061 0.0033 'International Tables Vol C Tables 4.2.6.8 and 6.1.1.4'
F F 0.0171 0.0103 'International Tables Vol C Tables 4.2.6.8 and 6.1.1.4'
Cl Cl 0.1484 0.1585 'International Tables Vol C Tables 4.2.6.8 and 6.1.1.4'
Co Co 0.3494 0.9721 'International Tables Vol C Tables 4.2.6.8 and 6.1.1.4'

loop_
_geom_angle_atom_site_label_1
_geom_angle_atom_site_label_2
_geom_angle_atom_site_label_3
_geom_angle
_geom_angle_site_symmetry_1
_geom_angle_site_symmetry_3
C3 C1 C2 121.1(6) . .
C3 C1 Cl1 119.7(5) . .
C2 C1 Cl1 119.2(5) . .
C4 C2 C1 119.0(6) . .
C4 C2 H20 120.5 . .
C1 C2 H20 120.5 . .
C1 C3 C5 119.3(6) . .
C1 C3 H1 120.3 . .
C5 C3 H1 120.3 . .
C2 C4 C6 120.5(6) . .
C2 C4 H13 119.7 . .
C6 C4 H13 119.7 . .
C3 C5 C6 120.4(6) . .
C3 C5 H5 119.8 . .
C6 C5 H5 119.8 . .
C4 C6 C5 119.3(6) . .
C4 C6 C7 119.9(6) . .
C5 C6 C7 120.6(6) . .
N1 C7 C8 121.5(6) . .
N1 C7 C6 119.2(5) . .
C8 C7 C6 119.3(6) . .
C9 C8 C7 120.5(6) . .
C9 C8 H31 119.7 . .
C7 C8 H31 119.7 . .
C8 C9 C10 118.8(6) . .
C8 C9 H22 120.6 . .
C10 C9 H22 120.6 . .
C11 C10 C9 117.9(6) . .
C11 C10 H7 121.1 . .
C9 C10 H7 121.1 . .
N1 C11 C10 124.6(6) . .
N1 C11 C12 116.8(5) . .
C10 C11 C12 118.7(6) . .
N2 C12 C11 120.7(5) . .
N2 C12 H10 119.7 . .
C11 C12 H10 119.7 . .
N2 C13 C14 111.3(5) . .
N2 C13 H12A 109.4 . .
C14 C13 H12A 109.4 . .
N2 C13 H12B 109.4 . .
C14 C13 H12B 109.4 . .
H12A C13 H12B 108.0 . .
C13 C14 C27 113.3(5) . 2
C13 C14 H4A 108.9 . .
C27 C14 H4A 108.9 2 .
C13 C14 H4B 108.9 . .
C27 C14 H4B 108.9 2 .
H4A C14 H4B 107.7 . .
C17 C15 C16 121.5(7) . .
C17 C15 Cl2 119.4(6) . .
C16 C15 Cl2 119.1(6) . .
C18 C16 C15 118.6(7) . .
C18 C16 H23 120.7 . .
C15 C16 H23 120.7 . .
C15 C17 C19 119.2(7) . .
C15 C17 H15 120.4 . .
C19 C17 H15 120.4 . .
C16 C18 C20 121.6(7) . .
C16 C18 H21 119.2 . .
C20 C18 H21 119.2 . .
C17 C19 C20 120.8(6) . .
C17 C19 H3 119.6 . .
C20 C19 H3 119.6 . .
C19 C20 C18 118.1(6) . .
C19 C20 C21 120.1(6) . .
C18 C20 C21 121.6(6) . .
N3 C21 C22 121.4(6) . .
N3 C21 C20 119.8(5) . .
C22 C21 C20 118.8(6) . .
C23 C22 C21 120.1(6) . .
C23 C22 H32 120.0 . .
C21 C22 H32 120.0 . .
C24 C23 C22 118.3(6) . .
C24 C23 H33 120.9 . .
C22 C23 H33 120.9 . .
C25 C24 C23 118.4(6) . .
C25 C24 H11 120.8 . .
C23 C24 H11 120.8 . .
N3 C25 C24 124.1(6) . .
N3 C25 C26 115.7(5) . .
C24 C25 C26 120.2(6) . .
N4 C26 C25 120.8(5) . .
N4 C26 H34 119.6 . .
C25 C26 H34 119.6 . .
N4 C27 C14 109.8(5) . 2
N4 C27 H17A 109.7 . .
C14 C27 H17A 109.7 2 .
N4 C27 H17B 109.7 . .
C14 C27 H17B 109.7 2 .
H17A C27 H17B 108.2 . .
F6 B1 F3 110.9(6) . .
F6 B1 F4 108.5(6) . 1
F3 B1 F4 108.3(6) . 1
F6 B1 F4 108.5(6) . .
F3 B1 F4 108.3(6) . .
F4 B1 F4 0.0(5) 1 .
F6 B1 F5 109.8(6) . .
F3 B1 F5 109.9(6) . .
F4 B1 F5 109.5(6) 1 .
F4 B1 F5 109.5(6) . .
C11 N1 C7 116.5(5) . .
C11 N1 Co1 106.7(4) . .
C7 N1 Co1 132.6(4) . .
C12 N2 C13 117.3(5) . .
C12 N2 Co1 115.1(4) . .
C13 N2 Co1 126.9(4) . .
C21 N3 C25 117.6(5) . .
C21 N3 Co1 131.9(4) . .
C25 N3 Co1 107.0(4) . .
C26 N4 C27 117.1(5) . .
C26 N4 Co1 114.4(4) . .
C27 N4 Co1 128.3(4) . .
Co1 F1 Co1 98.8(2) 2 .
Co1 F2 Co1 99.1(2) 2 .
F4 F4 B1 0(10) 1 .
F2 Co1 F1 81.06(15) . .
F2 Co1 N4 89.06(14) . .
F1 Co1 N4 98.98(13) . .
F2 Co1 N2 97.78(13) . .
F1 Co1 N2 88.43(13) . .
N4 Co1 N2 170.65(18) . .
F2 Co1 N3 165.18(13) . .
F1 Co1 N3 100.84(17) . .
N4 Co1 N3 76.12(19) . .
N2 Co1 N3 96.96(18) . .
F2 Co1 N1 103.83(17) . .
F1 Co1 N1 163.79(13) . .
N4 Co1 N1 96.57(18) . .
N2 Co1 N1 75.66(17) . .
N3 Co1 N1 78.46(18) . .

loop_
_geom_bond_atom_site_label_1
_geom_bond_atom_site_label_2
_geom_bond_distance
_geom_bond_site_symmetry_2
C1 C3 1.379(9) .
C1 C2 1.391(9) .
C1 Cl1 1.744(7) .
C2 C4 1.390(9) .
C2 H20 0.9300 .
C3 C5 1.391(9) .
C3 H1 0.9300 .
C4 C6 1.392(9) .
C4 H13 0.9300 .
C5 C6 1.392(9) .
C5 H5 0.9300 .
C6 C7 1.478(9) .
C7 N1 1.358(8) .
C7 C8 1.398(9) .
C8 C9 1.368(9) .
C8 H31 0.9300 .
C9 C10 1.387(9) .
C9 H22 0.9300 .
C10 C11 1.382(9) .
C10 H7 0.9300 .
C11 N1 1.356(8) .
C11 C12 1.464(9) .
C12 N2 1.274(7) .
C12 H10 0.9300 .
C13 N2 1.475(7) .
C13 C14 1.518(8) .
C13 H12A 0.9700 .
C13 H12B 0.9700 .
C14 C27 1.521(9) 2
C14 H4A 0.9700 .
C14 H4B 0.9700 .
C15 C17 1.374(9) .
C15 C16 1.382(11) .
C15 Cl2 1.738(7) .
C16 C18 1.377(10) .
C16 H23 0.9300 .
C17 C19 1.387(9) .
C17 H15 0.9300 .
C18 C20 1.397(9) .
C18 H21 0.9300 .
C19 C20 1.390(9) .
C19 H3 0.9300 .
C20 C21 1.474(9) .
C21 N3 1.335(8) .
C21 C22 1.405(9) .
C22 C23 1.387(10) .
C22 H32 0.9300 .
C23 C24 1.387(10) .
C23 H33 0.9300 .
C24 C25 1.375(9) .
C24 H11 0.9300 .
C25 N3 1.357(8) .
C25 C26 1.467(8) .
C26 N4 1.270(7) .
C26 H34 0.9300 .
C27 N4 1.472(8) .
C27 C14 1.521(9) 2
C27 H17A 0.9700 .
C27 H17B 0.9700 .
B1 F6 1.383(9) .
B1 F3 1.386(9) .
B1 F4 1.394(10) 1
B1 F4 1.394(10) .
B1 F5 1.396(8) .
N1 Co1 2.326(5) .
N2 Co1 2.127(5) .
N3 Co1 2.289(5) .
N4 Co1 2.116(5) .
F1 Co1 2.049(3) 2
F1 Co1 2.049(3) .
F2 Co1 2.044(3) 2
F2 Co1 2.045(3) .
F4 F4 0.000(9) 1

loop_
_geom_hbond_atom_site_label_D
_geom_hbond_atom_site_label_H
_geom_hbond_atom_site_label_A
_geom_hbond_distance_DH
_geom_hbond_distance_HA
_geom_hbond_distance_DA
_geom_hbond_angle_DHA
_geom_hbond_site_symmetry_A
C8 H31 F4 0.93 2.43 3.204(8) 140.7 1
C10 H7 F5 0.93 2.63 3.471(8) 150.7 3_457
C22 H32 Cl2 0.93 2.77 3.580(7) 146.1 3_558
C24 H11 F3 0.93 2.51 3.333(8) 148.4 2_655
C16 H23 F4 0.93 2.45 3.108(8) 128.1 3_457

loop_
_geom_torsion_atom_site_label_1
_geom_torsion_atom_site_label_2
_geom_torsion_atom_site_label_3
_geom_torsion_atom_site_label_4
_geom_torsion
_geom_torsion_site_symmetry_1
_geom_torsion_site_symmetry_4
C3 C1 C2 C4 1.1(10) . .
Cl1 C1 C2 C4 -178.7(5) . .
C2 C1 C3 C5 -3.2(10) . .
Cl1 C1 C3 C5 176.6(5) . .
C1 C2 C4 C6 3.4(10) . .
C1 C3 C5 C6 0.8(10) . .
C2 C4 C6 C5 -5.8(10) . .
C2 C4 C6 C7 169.2(6) . .
C3 C5 C6 C4 3.6(10) . .
C3 C5 C6 C7 -171.3(6) . .
C4 C6 C7 N1 36.8(9) . .
C5 C6 C7 N1 -148.3(6) . .
C4 C6 C7 C8 -139.4(7) . .
C5 C6 C7 C8 35.5(9) . .
N1 C7 C8 C9 -3.6(10) . .
C6 C7 C8 C9 172.5(6) . .
C7 C8 C9 C10 0.0(11) . .
C8 C9 C10 C11 2.6(10) . .
C9 C10 C11 N1 -1.8(10) . .
C9 C10 C11 C12 177.7(6) . .
N1 C11 C12 N2 10.0(9) . .
C10 C11 C12 N2 -169.5(6) . .
N2 C13 C14 C27 56.9(7) . 2
C17 C15 C16 C18 -2.4(11) . .
Cl2 C15 C16 C18 178.6(6) . .
C16 C15 C17 C19 -0.2(11) . .
Cl2 C15 C17 C19 178.8(5) . .
C15 C16 C18 C20 1.9(11) . .
C15 C17 C19 C20 3.4(10) . .
C17 C19 C20 C18 -3.8(10) . .
C17 C19 C20 C21 172.2(6) . .
C16 C18 C20 C19 1.1(10) . .
C16 C18 C20 C21 -174.8(7) . .
C19 C20 C21 N3 38.2(9) . .
C18 C20 C21 N3 -146.0(6) . .
C19 C20 C21 C22 -138.5(7) . .
C18 C20 C21 C22 37.3(9) . .
N3 C21 C22 C23 -3.2(10) . .
C20 C21 C22 C23 173.5(6) . .
C21 C22 C23 C24 -1.8(10) . .
C22 C23 C24 C25 3.3(10) . .
C23 C24 C25 N3 -0.1(10) . .
C23 C24 C25 C26 179.5(6) . .
N3 C25 C26 N4 10.7(9) . .
C24 C25 C26 N4 -168.9(6) . .
C10 C11 N1 C7 -1.6(9) . .
C12 C11 N1 C7 178.8(5) . .
C10 C11 N1 Co1 158.4(6) . .
C12 C11 N1 Co1 -21.2(6) . .
C8 C7 N1 C11 4.3(9) . .
C6 C7 N1 C11 -171.8(6) . .
C8 C7 N1 Co1 -149.3(5) . .
C6 C7 N1 Co1 34.6(8) . .
C11 C12 N2 C13 -179.4(5) . .
C11 C12 N2 Co1 9.4(8) . .
C14 C13 N2 C12 82.9(6) . .
C14 C13 N2 Co1 -107.0(5) . .
C22 C21 N3 C25 6.3(9) . .
C20 C21 N3 C25 -170.3(6) . .
C22 C21 N3 Co1 -149.6(5) . .
C20 C21 N3 Co1 33.8(9) . .
C24 C25 N3 C21 -4.7(9) . .
C26 C25 N3 C21 175.7(5) . .
C24 C25 N3 Co1 156.7(5) . .
C26 C25 N3 Co1 -22.9(6) . .
C25 C26 N4 C27 -175.1(5) . .
C25 C26 N4 Co1 10.0(7) . .
C14 C27 N4 C26 81.3(7) 2 .
C14 C27 N4 Co1 -104.6(5) 2 .
F6 B1 F4 F4 0.0(7) . 1
F3 B1 F4 F4 0.0(6) . 1
F5 B1 F4 F4 0.0(7) . 1
